data_7158550
loop_
_publ_author_name
'Stakanovs, Georgijs'
'Belyakov, Sergey'
'Jirgensons, Aigars'
'Rasina, Dace'

_publ_section_title
;
 Convergent Biomimetic Semisynthesis of Disesquiterpenoid Rumphellolide J
;
_journal_name_full 'Organic &amp; Biomolecular Chemistry'
_journal_paper_doi 10.1039/D2OB00238H
_journal_year 2022
_chemical_absolute_configuration rmad
_chemical_formula_moiety 'C22 H29 N O5'
_chemical_formula_sum 'C22 H29 N O5'
_chemical_formula_weight 387.46
_space_group_crystal_system orthorhombic
_space_group_IT_number 19
_space_group_name_Hall 'P 2ac 2ab'
_space_group_name_H-M_alt 'P 21 21 21'
_atom_sites_solution_hydrogens geom
_audit_creation_date 2021-08-25
_audit_creation_method
;
Olex2 1.2-ac4
(compiled 2018.05.17 svn.r3504 for Rigaku Oxford Diffraction, GUI svn.r5492)
;
_audit_update_record
;
2021-12-09 deposited with the CCDC.	2022-03-02 downloaded from the CCDC.
;
_cell_angle_alpha 90
_cell_angle_beta 90
_cell_angle_gamma 90
_cell_formula_units_Z 4
_cell_length_a 5.9706(8)
_cell_length_b 8.0539(8)
_cell_length_c 42.817(5)
_cell_measurement_reflns_used 4687
_cell_measurement_temperature 150.0(1)
_cell_measurement_theta_max 76.1720
_cell_measurement_theta_min 4.1080
_cell_volume 2058.9(4)
_computing_cell_refinement 'CrysAlisPro 1.171.41.112a (Rigaku OD, 2021)'
_computing_data_collection 'CrysAlisPro 1.171.41.112a (Rigaku OD, 2021)'
_computing_data_reduction 'CrysAlisPro 1.171.41.112a (Rigaku OD, 2021)'
_computing_molecular_graphics 'Olex2 (Dolomanov et al., 2009)'
_computing_publication_material 'Olex2 (Dolomanov et al., 2009)'
_computing_structure_refinement 'ShelXL (Sheldrick, 2015)'
_diffrn_ambient_environment N~2~
_diffrn_ambient_temperature 150.0(1)
_diffrn_detector 'Hybrid Pixel Array Detector'
_diffrn_detector_area_resol_mean 10.0000
_diffrn_detector_type HyPix
_diffrn_measured_fraction_theta_full 0.996
_diffrn_measured_fraction_theta_max 0.978
_diffrn_measurement_details
;
List of Runs (angles in degrees, time in seconds):

  # Type    Start    End  Width  t~exp~   \w     \q     \k     \f   Frames
#--------------------------------------------------------------------------
  1  \w   -112.00 -84.00   0.50    2.30    --  -49.67-132.00 167.00   56
  2  \w   -109.00 -77.00   0.50    2.30    --  -49.67-137.00  -9.00   64
  3  \w    -43.00 -18.00   0.50    9.00    --  -84.25  18.00  19.00   50
  4  \w     99.00 154.00   0.50    9.00    --  105.75  18.00  19.00  110
  5  \w    105.00 145.00   0.50    9.00    --  105.75 132.00-123.00   80
  6  \w    137.00 167.00   0.50    9.00    --  105.75 107.00 160.00   60
  7  \w   -119.00 -88.00   0.50    2.30    --  -49.67 -77.00-180.00   62
  8  \w    -42.00  24.00   0.50    2.30    --  -49.67  19.00 120.00  132
  9  \w    -69.00 -42.00   0.50    9.00    --  -84.25  61.00-180.00   54
 10  \w     38.00  66.00   0.50    9.00    --  105.75 -61.00 150.00   56
 11  \w     35.00  65.00   0.50    9.00    --  105.75 -94.00 -60.00   60
 12  \w     94.00 163.00   0.50    9.00    --  105.75  61.00 -60.00  138
 13  \w     35.00  70.00   0.50    9.00    --  105.75 -94.00  30.00   70
 14  \w     77.00 106.00   0.50    9.00    --  105.75 -94.00  90.00   58
 15  \w     38.00  68.00   0.50    9.00    --  105.75 -77.00-120.00   60
 16  \w     57.00  91.00   0.50    9.00    --  105.75 -94.00  60.00   68
 17  \w     76.00 109.00   0.50    9.00    --  105.75-125.00 150.00   66
 18  \w     58.00  83.00   0.50    9.00    --  105.75 -94.00-180.00   50
 19  \w     79.00 104.00   0.50    9.00    --  105.75 -94.00 -60.00   50
 20  \w     74.00 106.00   0.50    9.00    --  105.75 -94.00 120.00   64
 21  \w     34.00  59.00   0.50    9.00    --  105.75 -61.00-120.00   50
 22  \w     43.00  68.00   0.50    9.00    --  105.75 -61.00 120.00   50
;
_diffrn_measurement_device 'four-circle diffractometer'
_diffrn_measurement_device_type 'Rigaku, XtaLAB Synergy, Dualflex, HyPix'
_diffrn_measurement_method '\w scans'
_diffrn_orient_matrix_type 'CrysAlisPro convention (1999,Acta A55,543-557)'
_diffrn_orient_matrix_UB_11 -0.2391477000
_diffrn_orient_matrix_UB_12 0.0194659000
_diffrn_orient_matrix_UB_13 0.0128617000
_diffrn_orient_matrix_UB_21 -0.0954479000
_diffrn_orient_matrix_UB_22 -0.0415219000
_diffrn_orient_matrix_UB_23 -0.0325431000
_diffrn_orient_matrix_UB_31 -0.0038965000
_diffrn_orient_matrix_UB_32 -0.1857898000
_diffrn_orient_matrix_UB_33 0.0086051000
_diffrn_radiation_monochromator mirror
_diffrn_radiation_probe x-ray
_diffrn_radiation_type CuK\a
_diffrn_radiation_wavelength 1.54184
_diffrn_reflns_av_R_equivalents 0.0853
_diffrn_reflns_av_unetI/netI 0.0756
_diffrn_reflns_Laue_measured_fraction_full 0.996
_diffrn_reflns_Laue_measured_fraction_max 0.978
_diffrn_reflns_limit_h_max 7
_diffrn_reflns_limit_h_min -7
_diffrn_reflns_limit_k_max 5
_diffrn_reflns_limit_k_min -10
_diffrn_reflns_limit_l_max 52
_diffrn_reflns_limit_l_min -53
_diffrn_reflns_number 10856
_diffrn_reflns_point_group_measured_fraction_full 0.963
_diffrn_reflns_point_group_measured_fraction_max 0.924
_diffrn_reflns_theta_full 67.684
_diffrn_reflns_theta_max 77.791
_diffrn_reflns_theta_min 4.130
_diffrn_source 'micro-focus sealed X-ray tube'
_diffrn_source_type 'PhotonJet (Cu) X-ray Source'
_exptl_absorpt_coefficient_mu 0.717
_exptl_absorpt_correction_T_max 0.98016
_exptl_absorpt_correction_T_min 0.83177
_exptl_absorpt_correction_type multi-scan
_exptl_absorpt_process_details
;
CrysAlisPro 1.171.41.112a (Rigaku Oxford Diffraction, 2021)
Empirical absorption correction using spherical harmonics,
implemented in SCALE3 ABSPACK scaling algorithm.
;
_exptl_crystal_colour Colourless
_exptl_crystal_density_diffrn 1.250
_exptl_crystal_description Plate
_exptl_crystal_F_000 832
_exptl_crystal_size_max 0.22
_exptl_crystal_size_mid 0.04
_exptl_crystal_size_min 0.01
_refine_diff_density_max 0.304
_refine_diff_density_min -0.380
_refine_diff_density_rms 0.079
_refine_ls_abs_structure_details
;
 Flack x determined using 1015 quotients [(I+)-(I-)]/[(I+)+(I-)]
 (Parsons, Flack and Wagner, Acta Cryst. B69 (2013) 249-259).
;
_refine_ls_abs_structure_Flack 0.06(9)
_refine_ls_extinction_method none
_refine_ls_goodness_of_fit_ref 1.051
_refine_ls_hydrogen_treatment constr
_refine_ls_matrix_type full
_refine_ls_number_parameters 257
_refine_ls_number_reflns 4065
_refine_ls_number_restraints 0
_refine_ls_restrained_S_all 1.051
_refine_ls_R_factor_all 0.0980
_refine_ls_R_factor_gt 0.0789
_refine_ls_shift/su_max 0.003
_refine_ls_shift/su_mean 0.000
_refine_ls_structure_factor_coef Fsqd
_refine_ls_weighting_details 'w=1/[\s^2^(Fo^2^)+(0.0358P)^2^+5.6251P] where P=(Fo^2^+2Fc^2^)/3'
_refine_ls_weighting_scheme calc
_refine_ls_wR_factor_gt 0.1769
_refine_ls_wR_factor_ref 0.1965
_reflns_Friedel_coverage 0.604
_reflns_Friedel_fraction_full 0.915
_reflns_Friedel_fraction_max 0.846
_reflns_number_gt 3456
_reflns_number_total 4065
_reflns_threshold_expression 'I > 2\s(I)'
_cod_data_source_file d2ob00238h2.cif
_cod_data_source_block gs649
_cod_database_code 7158550
_shelx_shelxl_version_number 2018/3
_chemical_oxdiff_formula 'C88 H116 N4 O20'
_chemical_oxdiff_usercomment 'from Georgijs'
_shelx_space_group_comment
;
The symmetry employed for this shelxl refinement is uniquely defined
by the following loop, which should always be used as a source of
symmetry information in preference to the above space-group names.
They are only intended as comments.
;
_shelx_estimated_absorpt_t_max 0.993
_shelx_estimated_absorpt_t_min 0.858
_diffrn_oxdiff_digest_frames
;
01745e29ae5ed7d8777be269ae89f47c2d00027780a
;
_reflns_odcompleteness_completeness 97.79
_reflns_odcompleteness_iscentric 1
_reflns_odcompleteness_theta 77.49
_olex2_refinement_description
;
1. Fixed Uiso
 At 1.2 times of:
  All C(H) groups, All C(H,H) groups
 At 1.5 times of:
  All C(H,H,H) groups
2.a Ternary CH refined with riding coordinates:
 C5(H5), C9(H9), C2(H2)
2.b Secondary CH2 refined with riding coordinates:
 C7(H7A,H7B), C6(H6A,H6B), C10(H10A,H10B), C3(H3A,H3B), C11(H11A,H11B)
2.c Aromatic/amide H refined with riding coordinates:
 C25(H25), C21(H21), C24(H24), C22(H22)
2.d Idealised Me refined as rotating group:
 C13(H13A,H13B,H13C), C16(H16A,H16B,H16C), C14(H14A,H14B,H14C), C15(H15A,H15B,
 H15C)
;
_olex2_submission_special_instructions 'No special instructions were received'
_oxdiff_exptl_absorpt_empirical_details
;
Empirical correction (ABSPACK) includes:
- Absorption correction using spherical harmonics
- Frame scaling
;
_oxdiff_exptl_absorpt_empirical_full_max 2.169
_oxdiff_exptl_absorpt_empirical_full_min 0.374

loop_
_space_group_symop_operation_xyz
'x, y, z'
'-x+1/2, -y, z+1/2'
'-x, y+1/2, -z+1/2'
'x+1/2, -y+1/2, -z'

loop_
_atom_site_label
_atom_site_type_symbol
_atom_site_fract_x
_atom_site_fract_y
_atom_site_fract_z
_atom_site_U_iso_or_equiv
_atom_site_adp_type
_atom_site_occupancy
_atom_site_site_symmetry_order
_atom_site_calc_flag
_atom_site_refinement_flags_posn
_atom_site_refinement_flags_adp
_atom_site_refinement_flags_occupancy
_atom_site_disorder_assembly
_atom_site_disorder_group
O12 O -0.2939(7) -0.2118(4) -0.39750(8) 0.0284(9) Uani 1 1 d . . . . .
O17 O -0.6083(7) -0.1254(5) -0.32540(8) 0.0294(9) Uani 1 1 d . . . . .
O19 O -0.3189(7) -0.0249(5) -0.29695(9) 0.0351(10) Uani 1 1 d . . . . .
O28 O -0.9074(10) -0.2270(6) -0.16347(9) 0.0469(13) Uani 1 1 d . . . . .
O27 O -1.2013(11) -0.2730(7) -0.19135(11) 0.0545(14) Uani 1 1 d . . . . .
N26 N -1.0018(11) -0.2349(6) -0.18855(11) 0.0400(14) Uani 1 1 d . . . . .
C5 C -0.5261(10) -0.4552(6) -0.42673(12) 0.0266(12) Uani 1 1 d . . . . .
H5 H -0.366604 -0.458892 -0.433826 0.032 Uiso 1 1 calc R . . . .
C20 C -0.6440(10) -0.1228(6) -0.27062(12) 0.0246(11) Uani 1 1 d . . . . .
C7 C -0.5709(11) -0.3932(6) -0.36903(11) 0.0265(12) Uani 1 1 d . . . . .
H7A H -0.577439 -0.447070 -0.348267 0.032 Uiso 1 1 calc R . . . .
H7B H -0.719111 -0.342070 -0.372916 0.032 Uiso 1 1 calc R . . . .
C9 C -0.4910(11) -0.0904(6) -0.35499(12) 0.0279(12) Uani 1 1 d . . . . .
H9 H -0.366040 -0.010559 -0.350989 0.034 Uiso 1 1 calc R . . . .
C25 C -0.8574(10) -0.1923(7) -0.27287(12) 0.0301(13) Uani 1 1 d . . . . .
H25 H -0.922077 -0.213331 -0.292757 0.036 Uiso 1 1 calc R . . . .
C1 C -0.4395(12) -0.1427(6) -0.42150(12) 0.0311(13) Uani 1 1 d . . . . .
C21 C -0.5545(11) -0.0883(7) -0.24125(12) 0.0322(13) Uani 1 1 d . . . . .
H21 H -0.411495 -0.037245 -0.239740 0.039 Uiso 1 1 calc R . . . .
C6 C -0.5328(11) -0.5289(6) -0.39374(11) 0.0278(12) Uani 1 1 d . . . . .
H6A H -0.389628 -0.586457 -0.389404 0.033 Uiso 1 1 calc R . . . .
H6B H -0.654841 -0.611759 -0.392448 0.033 Uiso 1 1 calc R . . . .
C18 C -0.5049(11) -0.0832(6) -0.29873(12) 0.0303(13) Uani 1 1 d . . . . .
C23 C -0.8793(12) -0.1955(6) -0.21733(12) 0.0319(14) Uani 1 1 d . . . . .
C8 C -0.3945(12) -0.2530(6) -0.36762(11) 0.0295(13) Uani 1 1 d . . . . .
C24 C -0.9746(12) -0.2304(7) -0.24576(13) 0.0344(14) Uani 1 1 d . . . . .
H24 H -1.118719 -0.280016 -0.246890 0.041 Uiso 1 1 calc R . . . .
C2 C -0.6074(11) -0.2764(6) -0.43107(11) 0.0304(13) Uani 1 1 d . . . . .
H2 H -0.748643 -0.260586 -0.418865 0.036 Uiso 1 1 calc R . . . .
C10 C -0.6595(12) -0.0112(7) -0.37681(12) 0.0347(14) Uani 1 1 d . . . . .
H10A H -0.709142 0.096795 -0.368215 0.042 Uiso 1 1 calc R . . . .
H10B H -0.792430 -0.083900 -0.378914 0.042 Uiso 1 1 calc R . . . .
C4 C -0.6735(11) -0.5109(7) -0.45492(12) 0.0309(12) Uani 1 1 d . . . . .
C22 C -0.6703(12) -0.1270(7) -0.21436(12) 0.0354(14) Uani 1 1 d . . . . .
H22 H -0.607052 -0.106774 -0.194362 0.042 Uiso 1 1 calc R . . . .
C13 C -0.2789(12) -0.1009(8) -0.44791(13) 0.0388(15) Uani 1 1 d . . . . .
H13A H -0.163867 -0.024252 -0.440280 0.058 Uiso 1 1 calc GR . . . .
H13B H -0.361876 -0.048718 -0.465047 0.058 Uiso 1 1 calc GR . . . .
H13C H -0.207591 -0.202963 -0.455438 0.058 Uiso 1 1 calc GR . . . .
C3 C -0.6691(13) -0.3241(7) -0.46529(13) 0.0382(15) Uani 1 1 d . . . . .
H3A H -0.550578 -0.297944 -0.480692 0.046 Uiso 1 1 calc R . . . .
H3B H -0.816254 -0.281204 -0.472217 0.046 Uiso 1 1 calc R . . . .
C16 C -0.1966(12) -0.3109(7) -0.34842(13) 0.0345(14) Uani 1 1 d . . . . .
H16A H -0.132812 -0.411215 -0.357857 0.052 Uiso 1 1 calc GR . . . .
H16B H -0.246035 -0.335731 -0.327099 0.052 Uiso 1 1 calc GR . . . .
H16C H -0.082650 -0.223387 -0.347867 0.052 Uiso 1 1 calc GR . . . .
C11 C -0.5501(13) 0.0149(7) -0.40899(13) 0.0364(15) Uani 1 1 d . . . . .
H11A H -0.665613 0.052364 -0.424005 0.044 Uiso 1 1 calc R . . . .
H11B H -0.435904 0.103600 -0.407339 0.044 Uiso 1 1 calc R . . . .
C14 C -0.5679(13) -0.6332(8) -0.47777(14) 0.0407(16) Uani 1 1 d . . . . .
H14A H -0.418915 -0.593472 -0.483807 0.061 Uiso 1 1 calc GR . . . .
H14B H -0.662477 -0.642453 -0.496399 0.061 Uiso 1 1 calc GR . . . .
H14C H -0.554502 -0.742270 -0.467803 0.061 Uiso 1 1 calc GR . . . .
C15 C -0.9041(12) -0.5681(9) -0.44532(17) 0.0461(16) Uani 1 1 d . . . . .
H15A H -0.893275 -0.676709 -0.435125 0.069 Uiso 1 1 calc GR . . . .
H15B H -0.999723 -0.577011 -0.463846 0.069 Uiso 1 1 calc GR . . . .
H15C H -0.969223 -0.487579 -0.430742 0.069 Uiso 1 1 calc GR . . . .

loop_
_atom_site_aniso_label
_atom_site_aniso_U_11
_atom_site_aniso_U_22
_atom_site_aniso_U_33
_atom_site_aniso_U_23
_atom_site_aniso_U_13
_atom_site_aniso_U_12
O12 0.039(2) 0.0235(17) 0.0223(17) 0.0016(14) 0.0080(17) -0.0012(17)
O17 0.044(3) 0.0265(18) 0.0178(16) -0.0026(14) 0.0049(17) -0.0023(18)
O19 0.037(2) 0.034(2) 0.035(2) -0.0043(17) 0.0014(19) -0.016(2)
O28 0.066(4) 0.053(3) 0.0216(19) 0.0010(18) 0.000(2) -0.008(3)
O27 0.064(4) 0.063(3) 0.037(2) 0.013(2) 0.007(2) -0.017(3)
N26 0.067(4) 0.028(2) 0.025(2) 0.0022(19) 0.006(3) -0.003(3)
C5 0.034(3) 0.021(2) 0.025(2) -0.0028(19) -0.001(2) 0.001(2)
C20 0.031(3) 0.019(2) 0.024(2) -0.0033(19) 0.006(2) 0.003(2)
C7 0.039(3) 0.017(2) 0.024(2) 0.0040(18) 0.002(2) 0.002(2)
C9 0.041(3) 0.021(2) 0.022(2) 0.0011(19) 0.010(2) -0.003(3)
C25 0.035(3) 0.034(3) 0.021(2) 0.002(2) -0.004(2) -0.001(3)
C1 0.049(4) 0.021(2) 0.023(2) 0.004(2) 0.008(3) 0.000(3)
C21 0.040(3) 0.029(3) 0.028(3) -0.006(2) 0.003(3) -0.004(3)
C6 0.038(3) 0.019(2) 0.027(3) -0.002(2) -0.005(2) 0.002(2)
C18 0.051(4) 0.016(2) 0.025(3) -0.003(2) 0.005(3) 0.002(3)
C23 0.055(4) 0.021(2) 0.020(2) -0.0002(19) 0.002(3) 0.000(3)
C8 0.049(4) 0.021(2) 0.019(2) 0.0017(19) 0.002(2) -0.004(3)
C24 0.046(4) 0.030(3) 0.027(3) 0.002(2) -0.002(3) -0.002(3)
C2 0.047(4) 0.024(3) 0.020(2) 0.000(2) 0.007(3) 0.010(3)
C10 0.057(4) 0.021(3) 0.026(3) -0.003(2) 0.006(3) 0.011(3)
C4 0.038(3) 0.025(3) 0.029(3) -0.006(2) -0.002(2) 0.004(3)
C22 0.057(4) 0.027(3) 0.022(2) -0.007(2) -0.005(3) -0.001(3)
C13 0.054(4) 0.034(3) 0.029(3) 0.006(2) 0.014(3) -0.002(3)
C3 0.056(4) 0.032(3) 0.026(3) 0.001(2) -0.004(3) 0.018(3)
C16 0.047(4) 0.031(3) 0.026(3) -0.002(2) 0.000(3) 0.002(3)
C11 0.063(4) 0.019(2) 0.028(3) 0.003(2) 0.011(3) 0.005(3)
C14 0.056(4) 0.033(3) 0.033(3) -0.010(2) -0.010(3) 0.013(3)
C15 0.041(4) 0.046(4) 0.050(4) -0.010(3) -0.007(3) 0.000(3)

loop_
_atom_type_symbol
_atom_type_description
_atom_type_scat_dispersion_real
_atom_type_scat_dispersion_imag
_atom_type_scat_source
C C 0.0181 0.0091 'International Tables Vol C Tables 4.2.6.8 and 6.1.1.4'
H H 0.0000 0.0000 'International Tables Vol C Tables 4.2.6.8 and 6.1.1.4'
N N 0.0311 0.0180 'International Tables Vol C Tables 4.2.6.8 and 6.1.1.4'
O O 0.0492 0.0322 'International Tables Vol C Tables 4.2.6.8 and 6.1.1.4'

loop_
_geom_angle_atom_site_label_1
_geom_angle_atom_site_label_2
_geom_angle_atom_site_label_3
_geom_angle
_geom_angle_site_symmetry_1
_geom_angle_site_symmetry_3
_geom_angle_publ_flag
C8 O12 C1 117.5(5) . . ?
C18 O17 C9 117.6(5) . . ?
O28 N26 O27 123.1(6) . . ?
O28 N26 C23 120.0(6) . . ?
O27 N26 C23 116.9(5) . . ?
C6 C5 C4 126.0(5) . . ?
C2 C5 C6 117.9(4) . . ?
C2 C5 C4 89.9(4) . . ?
C25 C20 C18 122.5(5) . . ?
C21 C20 C25 119.5(5) . . ?
C21 C20 C18 118.0(5) . . ?
C6 C7 C8 116.4(5) . . ?
O17 C9 C8 108.6(4) . . ?
O17 C9 C10 107.2(5) . . ?
C10 C9 C8 113.1(4) . . ?
C24 C25 C20 119.4(5) . . ?
O12 C1 C2 108.2(4) . . ?
O12 C1 C13 103.5(5) . . ?
O12 C1 C11 109.2(4) . . ?
C2 C1 C11 113.3(6) . . ?
C13 C1 C2 111.7(5) . . ?
C13 C1 C11 110.5(5) . . ?
C22 C21 C20 121.1(6) . . ?
C5 C6 C7 111.3(4) . . ?
O17 C18 C20 112.0(5) . . ?
O19 C18 O17 125.1(5) . . ?
O19 C18 C20 122.8(5) . . ?
C24 C23 N26 119.6(6) . . ?
C22 C23 N26 117.6(5) . . ?
C22 C23 C24 122.8(6) . . ?
O12 C8 C7 114.5(4) . . ?
O12 C8 C9 105.8(4) . . ?
O12 C8 C16 103.0(5) . . ?
C9 C8 C7 112.5(5) . . ?
C16 C8 C7 109.2(4) . . ?
C16 C8 C9 111.5(5) . . ?
C23 C24 C25 119.1(6) . . ?
C5 C2 C3 87.5(4) . . ?
C1 C2 C5 115.0(5) . . ?
C1 C2 C3 125.5(5) . . ?
C9 C10 C11 109.1(5) . . ?
C5 C4 C3 86.2(4) . . ?
C14 C4 C5 116.7(5) . . ?
C14 C4 C3 115.5(5) . . ?
C15 C4 C5 113.1(5) . . ?
C15 C4 C3 112.6(5) . . ?
C15 C4 C14 110.8(5) . . ?
C23 C22 C21 118.1(5) . . ?
C2 C3 C4 88.5(4) . . ?
C1 C11 C10 112.6(4) . . ?

loop_
_geom_bond_atom_site_label_1
_geom_bond_atom_site_label_2
_geom_bond_distance
_geom_bond_site_symmetry_2
_geom_bond_publ_flag
O12 C1 1.457(7) . ?
O12 C8 1.452(6) . ?
O17 C9 1.475(6) . ?
O17 C18 1.342(7) . ?
O19 C18 1.208(7) . ?
O28 N26 1.214(7) . ?
O27 N26 1.236(8) . ?
N26 C23 1.468(7) . ?
C5 C6 1.533(7) . ?
C5 C2 1.531(7) . ?
C5 C4 1.559(8) . ?
C20 C25 1.395(8) . ?
C20 C21 1.394(7) . ?
C20 C18 1.497(7) . ?
C7 C6 1.538(7) . ?
C7 C8 1.545(8) . ?
C9 C8 1.529(7) . ?
C9 C10 1.514(8) . ?
C25 C24 1.390(8) . ?
C1 C2 1.528(9) . ?
C1 C13 1.520(8) . ?
C1 C11 1.528(8) . ?
C21 C22 1.378(8) . ?
C23 C24 1.373(8) . ?
C23 C22 1.370(10) . ?
C8 C16 1.513(9) . ?
C2 C3 1.559(7) . ?
C10 C11 1.540(8) . ?
C4 C3 1.568(8) . ?
C4 C14 1.525(8) . ?
C4 C15 1.509(9) . ?
